data_4105243
loop_
_publ_author_name
'Michael P. Lanci'
'Matthew S. Remy'
'Werner Kaminsky'
'James M. Mayer'
'Melanie S. Sanford'

_publ_contact_author_address
;
Department of Chemistry, BOX 351700
University of Washington
Seattle, WA 98195
USA
;
_publ_contact_author_email wernerka@u.washington.edu
_publ_contact_author_name 'Werner Kaminsky'
_publ_section_title
;
 Oxidatively Induced Reductive Elimination from (tBu2bpy)Pd(Me)2:
 Palladium(IV) Intermediates in a One-Electron Oxidation Reaction
;
_journal_name_full 'Journal of the American Chemical Society'
_journal_page_first 15618
_journal_page_last 15620
_journal_paper_doi 10.1021/ja905816q
_journal_volume 131
_journal_year 2009
_chemical_formula_moiety '2(C63 H96 N6 O Pd3 Tl2), 0.5(C4 H10 O), 4(F6 P), 2(C3 H6 O)'
_chemical_formula_sum 'C134 H209 F24 N12 O4.5 P4 Pd6 Tl4'
_chemical_formula_weight 4095.89
_chemical_name_common ML097_3
_chemical_name_systematic ML097_3
_space_group_IT_number 2
_symmetry_cell_setting triclinic
_symmetry_Int_Tables_number 2
_symmetry_space_group_name_Hall '-P 1'
_symmetry_space_group_name_H-M 'P -1'
_atom_sites_solution_hydrogens geom
_atom_sites_solution_primary direct
_atom_sites_solution_secondary difmap
_audit_creation_method SHELXL-97
_cell_angle_alpha 90.5519(11)
_cell_angle_beta 99.3054(11)
_cell_angle_gamma 103.8930(16)
_cell_formula_units_Z 1
_cell_length_a 15.5080(4)
_cell_length_b 16.1827(5)
_cell_length_c 16.3415(6)
_cell_measurement_reflns_used 733
_cell_measurement_temperature 130(2)
_cell_measurement_theta_max 20
_cell_measurement_theta_min 3
_cell_volume 3923.7(2)
_computing_cell_refinement 'HKL Scalepack (Otwinowski & Minor 1997)'
_computing_data_collection KappaCCD
_computing_data_reduction 'HKL Scalepack (Otwinowski & Minor 1997)'
_computing_molecular_graphics 'maXus, Zortep'
_computing_publication_material 'SHELXL-97 (Sheldrick, 1997)'
_computing_structure_refinement 'SHELXL-97 (Sheldrick, 1997)'
_computing_structure_solution SIR97
_diffrn_ambient_temperature 130(2)
_diffrn_measured_fraction_theta_full 0.995
_diffrn_measured_fraction_theta_max 0.953
_diffrn_measurement_device_type 'Nonius KappaCCD'
_diffrn_measurement_method '\f and \w scans'
_diffrn_radiation_monochromator graphite
_diffrn_radiation_source 'fine-focus sealed tube'
_diffrn_radiation_type MoK\a
_diffrn_radiation_wavelength 0.71073
_diffrn_reflns_av_R_equivalents 0.0744
_diffrn_reflns_av_sigmaI/netI 0.1325
_diffrn_reflns_limit_h_max 20
_diffrn_reflns_limit_h_min -20
_diffrn_reflns_limit_k_max 21
_diffrn_reflns_limit_k_min -19
_diffrn_reflns_limit_l_max 21
_diffrn_reflns_limit_l_min -21
_diffrn_reflns_number 30628
_diffrn_reflns_theta_full 25.00
_diffrn_reflns_theta_max 28.35
_diffrn_reflns_theta_min 2.17
_exptl_absorpt_coefficient_mu 4.880
_exptl_absorpt_correction_T_max 0.086
_exptl_absorpt_correction_T_min 0.080
_exptl_absorpt_correction_type multi-scan
_exptl_absorpt_process_details HKL2008
_exptl_crystal_colour orange
_exptl_crystal_density_diffrn 1.733
_exptl_crystal_description prism
_exptl_crystal_F_000 2009
_exptl_crystal_size_max 0.59
_exptl_crystal_size_mid 0.58
_exptl_crystal_size_min 0.50
_refine_diff_density_max 2.826
_refine_diff_density_min -2.094
_refine_diff_density_rms 0.199
_refine_ls_extinction_method none
_refine_ls_goodness_of_fit_ref 0.960
_refine_ls_hydrogen_treatment constr
_refine_ls_matrix_type full
_refine_ls_number_parameters 874
_refine_ls_number_reflns 18676
_refine_ls_number_restraints 5
_refine_ls_restrained_S_all 0.960
_refine_ls_R_factor_all 0.1167
_refine_ls_R_factor_gt 0.0549
_refine_ls_shift/su_max 0.000
_refine_ls_shift/su_mean 0.000
_refine_ls_structure_factor_coef Fsqd
_refine_ls_weighting_details 'calc w=1/[\s^2^(Fo^2^)+(0.0595P)^2^+0.0000P] where P=(Fo^2^+2Fc^2^)/3'
_refine_ls_weighting_scheme calc
_refine_ls_wR_factor_gt 0.1133
_refine_ls_wR_factor_ref 0.1350
_reflns_number_gt 10845
_reflns_number_total 18676
_reflns_threshold_expression >2sigma(I)
_cod_data_source_file ja905816q_si_003.cif
_cod_data_source_block shelxl
_cod_original_sg_symbol_H-M 'P -1 '
_cod_original_formula_sum 'C134 H209 F24 N12 O4.50 P4 Pd6 Tl4'
_cod_database_code 4105243

loop_
_symmetry_equiv_pos_as_xyz
'x, y, z'
'-x, -y, -z'

loop_
_atom_site_label
_atom_site_type_symbol
_atom_site_fract_x
_atom_site_fract_y
_atom_site_fract_z
_atom_site_U_iso_or_equiv
_atom_site_adp_type
_atom_site_occupancy
_atom_site_symmetry_multiplicity
_atom_site_calc_flag
_atom_site_refinement_flags
_atom_site_disorder_assembly
_atom_site_disorder_group
Tl1 Tl 0.195000(19) 0.203101(19) 0.280023(18) 0.02548(9) Uani 1 1 d . . .
Tl2 Tl 0.52659(2) 0.14187(2) 0.18418(2) 0.04187(11) Uani 1 1 d . . .
Pd1 Pd 0.01259(4) 0.12831(3) 0.22284(3) 0.01908(13) Uani 1 1 d . . .
Pd2 Pd 0.36160(4) 0.16568(3) 0.24486(3) 0.02113(13) Uani 1 1 d . . .
Pd3 Pd 0.70750(4) 0.16892(4) 0.26503(4) 0.02418(14) Uani 1 1 d . . .
P1 P 0.20101(13) 0.17688(12) 0.51240(12) 0.0234(4) Uani 1 1 d . . .
F1 F 0.2816(3) 0.2286(3) 0.4690(3) 0.0358(11) Uani 1 1 d . . .
F2 F 0.2617(3) 0.1164(3) 0.5517(3) 0.0380(12) Uani 1 1 d . . .
F3 F 0.1201(3) 0.1242(3) 0.5544(3) 0.0355(11) Uani 1 1 d . . .
F4 F 0.1392(3) 0.2363(3) 0.4711(3) 0.0475(13) Uani 1 1 d . . .
F5 F 0.1672(3) 0.1133(3) 0.4317(3) 0.0371(11) Uani 1 1 d . . .
F6 F 0.2350(3) 0.2402(3) 0.5925(3) 0.0464(14) Uani 1 1 d . . .
P2 P 0.23396(16) 0.45420(16) 0.06941(18) 0.0485(7) Uani 1 1 d . . .
F7 F 0.2488(4) 0.5313(4) 0.0121(5) 0.103(3) Uani 1 1 d . . .
F8 F 0.2189(4) 0.3781(4) 0.1301(5) 0.097(3) Uani 1 1 d . . .
F9 F 0.2263(12) 0.4007(10) -0.0169(10) 0.095(5) Uiso 0.50 1 d P . .
F10 F 0.3353(9) 0.4566(9) 0.0812(9) 0.077(4) Uiso 0.50 1 d P . .
F11 F 0.1482(11) 0.4847(11) 0.0690(11) 0.103(5) Uiso 0.50 1 d P . .
F12 F 0.1267(9) 0.4237(9) 0.0382(8) 0.069(3) Uiso 0.50 1 d P . .
F13 F 0.1701(13) 0.3895(11) -0.0014(11) 0.106(5) Uiso 0.50 1 d P . .
F14 F 0.3119(8) 0.4173(8) 0.0424(8) 0.060(3) Uiso 0.50 1 d P . .
F15 F 0.2007(10) 0.5009(9) 0.1465(10) 0.090(4) Uiso 0.50 1 d P . .
F16 F 0.3138(8) 0.5126(8) 0.1361(8) 0.071(4) Uiso 0.50 1 d P . .
N1 N -0.0401(4) 0.1329(3) 0.3337(4) 0.0192(13) Uani 1 1 d . . .
N2 N -0.0089(4) 0.2542(3) 0.2259(4) 0.0195(13) Uani 1 1 d . . .
N3 N 0.4187(4) 0.1663(4) 0.3717(3) 0.0180(13) Uani 1 1 d . . .
N4 N 0.4279(4) 0.2959(4) 0.2730(4) 0.0207(13) Uani 1 1 d . . .
N5 N 0.7402(4) 0.0543(4) 0.2319(4) 0.0190(13) Uani 1 1 d . . .
N6 N 0.7618(4) 0.1993(4) 0.1542(4) 0.0261(15) Uani 1 1 d . . .
C1 C 0.0323(5) 0.0095(4) 0.2351(5) 0.0280(18) Uani 1 1 d . . .
H1A H -0.0249 -0.0308 0.2392 0.034 Uiso 1 1 calc R . .
H1B H 0.0761 0.0088 0.2854 0.034 Uiso 1 1 calc R . .
H1C H 0.0554 -0.0070 0.1866 0.034 Uiso 1 1 calc R . .
C2 C 0.0529(5) 0.1253(5) 0.1111(5) 0.0319(19) Uani 1 1 d . . .
H2A H 0.0018 0.0954 0.0694 0.038 Uiso 1 1 calc R . .
H2B H 0.1012 0.0952 0.1150 0.038 Uiso 1 1 calc R . .
H2C H 0.0752 0.1836 0.0948 0.038 Uiso 1 1 calc R . .
C3 C 0.0122(5) 0.3163(5) 0.1725(5) 0.0274(18) Uani 1 1 d . . .
H3 H 0.0360 0.3030 0.1253 0.033 Uiso 1 1 calc R . .
C4 C 0.0015(5) 0.3960(5) 0.1820(5) 0.0282(18) Uani 1 1 d . . .
H4 H 0.0169 0.4365 0.1418 0.034 Uiso 1 1 calc R . .
C5 C -0.0319(5) 0.4190(5) 0.2505(4) 0.0241(17) Uani 1 1 d . . .
C6 C -0.0536(4) 0.3560(4) 0.3053(4) 0.0189(15) Uani 1 1 d . . .
H6 H -0.0779 0.3681 0.3525 0.023 Uiso 1 1 calc R . .
C7 C -0.0405(4) 0.2754(4) 0.2928(4) 0.0189(15) Uani 1 1 d . . .
C8 C -0.0602(4) 0.2082(4) 0.3525(4) 0.0150(14) Uani 1 1 d . . .
C9 C -0.0908(4) 0.2206(4) 0.4253(4) 0.0209(16) Uani 1 1 d . . .
H9 H -0.1032 0.2738 0.4369 0.025 Uiso 1 1 calc R . .
C10 C -0.1039(4) 0.1572(4) 0.4821(4) 0.0174(15) Uani 1 1 d . . .
C11 C -0.0862(5) 0.0805(5) 0.4611(5) 0.0256(17) Uani 1 1 d . . .
H11 H -0.0950 0.0345 0.4970 0.031 Uiso 1 1 calc R . .
C12 C -0.0560(5) 0.0716(4) 0.3883(5) 0.0238(17) Uani 1 1 d . . .
H12 H -0.0454 0.0179 0.3751 0.029 Uiso 1 1 calc R . .
C13 C -0.1299(5) 0.1738(5) 0.5656(5) 0.0236(17) Uani 1 1 d . . .
C14 C -0.0425(5) 0.1922(5) 0.6306(5) 0.034(2) Uani 1 1 d . . .
H14A H -0.0571 0.1986 0.6861 0.040 Uiso 1 1 calc R . .
H14B H -0.0013 0.2449 0.6181 0.040 Uiso 1 1 calc R . .
H14C H -0.0135 0.1448 0.6289 0.040 Uiso 1 1 calc R . .
C15 C -0.1947(5) 0.0935(5) 0.5908(5) 0.0275(18) Uani 1 1 d . . .
H15A H -0.2124 0.1058 0.6437 0.033 Uiso 1 1 calc R . .
H15B H -0.1643 0.0469 0.5970 0.033 Uiso 1 1 calc R . .
H15C H -0.2484 0.0770 0.5478 0.033 Uiso 1 1 calc R . .
C16 C -0.1747(6) 0.2476(5) 0.5658(5) 0.0324(19) Uani 1 1 d . . .
H16A H -0.1925 0.2536 0.6200 0.039 Uiso 1 1 calc R . .
H16B H -0.2281 0.2365 0.5224 0.039 Uiso 1 1 calc R . .
H16C H -0.1322 0.3003 0.5552 0.039 Uiso 1 1 calc R . .
C17 C -0.0432(5) 0.5091(5) 0.2624(5) 0.0294(18) Uani 1 1 d . . .
C18 C -0.0716(6) 0.5239(5) 0.3464(5) 0.036(2) Uani 1 1 d . . .
H18A H -0.0765 0.5828 0.3521 0.043 Uiso 1 1 calc R . .
H18B H -0.0264 0.5133 0.3917 0.043 Uiso 1 1 calc R . .
H18C H -0.1301 0.4848 0.3490 0.043 Uiso 1 1 calc R . .
C19 C -0.1130(7) 0.5247(5) 0.1908(6) 0.050(3) Uani 1 1 d . . .
H19A H -0.1218 0.5822 0.1980 0.060 Uiso 1 1 calc R . .
H19B H -0.1703 0.4826 0.1903 0.060 Uiso 1 1 calc R . .
H19C H -0.0918 0.5193 0.1381 0.060 Uiso 1 1 calc R . .
C20 C 0.0490(6) 0.5746(5) 0.2621(6) 0.043(2) Uani 1 1 d . . .
H20A H 0.0411 0.6327 0.2667 0.052 Uiso 1 1 calc R . .
H20B H 0.0707 0.5666 0.2102 0.052 Uiso 1 1 calc R . .
H20C H 0.0931 0.5658 0.3093 0.052 Uiso 1 1 calc R . .
C21 C 0.3010(5) 0.0388(5) 0.2255(5) 0.033(2) Uani 1 1 d . . .
H21A H 0.3457 0.0077 0.2158 0.040 Uiso 1 1 calc R . .
H21B H 0.2530 0.0301 0.1769 0.040 Uiso 1 1 calc R . .
H21C H 0.2751 0.0177 0.2744 0.040 Uiso 1 1 calc R . .
C22 C 0.3154(5) 0.1774(5) 0.1212(4) 0.0308(19) Uani 1 1 d . . .
H22A H 0.3644 0.2116 0.0958 0.037 Uiso 1 1 calc R . .
H22B H 0.2655 0.2054 0.1159 0.037 Uiso 1 1 calc R . .
H22C H 0.2944 0.1207 0.0929 0.037 Uiso 1 1 calc R . .
C23 C 0.4268(5) 0.3591(4) 0.2210(5) 0.0251(17) Uani 1 1 d . . .
H23 H 0.3886 0.3472 0.1685 0.030 Uiso 1 1 calc R . .
C24 C 0.4797(5) 0.4419(5) 0.2411(5) 0.0308(19) Uani 1 1 d . . .
H24 H 0.4768 0.4854 0.2029 0.037 Uiso 1 1 calc R . .
C25 C 0.5366(5) 0.4601(4) 0.3173(4) 0.0208(16) Uani 1 1 d . . .
C26 C 0.5352(5) 0.3931(4) 0.3709(5) 0.0222(16) Uani 1 1 d . . .
H26 H 0.5731 0.4029 0.4236 0.027 Uiso 1 1 calc R . .
C27 C 0.4803(4) 0.3137(4) 0.3487(4) 0.0188(15) Uani 1 1 d . . .
C28 C 0.4726(4) 0.2421(4) 0.4054(4) 0.0187(15) Uani 1 1 d . . .
C29 C 0.5147(4) 0.2512(4) 0.4879(4) 0.0190(15) Uani 1 1 d . . .
H29 H 0.5534 0.3046 0.5091 0.023 Uiso 1 1 calc R . .
C30 C 0.5011(5) 0.1836(5) 0.5399(4) 0.0212(16) Uani 1 1 d . . .
C31 C 0.4459(5) 0.1067(5) 0.5039(5) 0.0238(17) Uani 1 1 d . . .
H31 H 0.4342 0.0582 0.5365 0.029 Uiso 1 1 calc R . .
C32 C 0.4084(5) 0.1011(4) 0.4212(4) 0.0229(17) Uani 1 1 d . . .
H32 H 0.3729 0.0472 0.3979 0.027 Uiso 1 1 calc R . .
C33 C 0.5400(5) 0.1914(5) 0.6317(5) 0.0253(17) Uani 1 1 d . . .
C34 C 0.5907(6) 0.1218(5) 0.6538(5) 0.041(2) Uani 1 1 d . . .
H34A H 0.6168 0.1283 0.7129 0.049 Uiso 1 1 calc R . .
H34B H 0.6389 0.1270 0.6207 0.049 Uiso 1 1 calc R . .
H34C H 0.5487 0.0656 0.6419 0.049 Uiso 1 1 calc R . .
C35 C 0.4609(5) 0.1796(5) 0.6798(5) 0.0324(19) Uani 1 1 d . . .
H35A H 0.4842 0.1894 0.7394 0.039 Uiso 1 1 calc R . .
H35B H 0.4230 0.1214 0.6688 0.039 Uiso 1 1 calc R . .
H35C H 0.4250 0.2204 0.6618 0.039 Uiso 1 1 calc R . .
C36 C 0.6071(5) 0.2774(5) 0.6575(5) 0.035(2) Uani 1 1 d . . .
H36A H 0.6281 0.2805 0.7176 0.042 Uiso 1 1 calc R . .
H36B H 0.5775 0.3236 0.6429 0.042 Uiso 1 1 calc R . .
H36C H 0.6587 0.2830 0.6285 0.042 Uiso 1 1 calc R . .
C37 C 0.6001(5) 0.5464(5) 0.3400(5) 0.0289(18) Uani 1 1 d . . .
C38 C 0.5821(5) 0.5825(5) 0.4218(5) 0.0302(19) Uani 1 1 d . . .
H38A H 0.6258 0.6370 0.4383 0.036 Uiso 1 1 calc R . .
H38B H 0.5881 0.5421 0.4654 0.036 Uiso 1 1 calc R . .
H38C H 0.5209 0.5912 0.4134 0.036 Uiso 1 1 calc R . .
C39 C 0.5911(6) 0.6100(5) 0.2718(5) 0.033(2) Uani 1 1 d . . .
H39A H 0.6356 0.6641 0.2882 0.040 Uiso 1 1 calc R . .
H39B H 0.5303 0.6196 0.2640 0.040 Uiso 1 1 calc R . .
H39C H 0.6017 0.5869 0.2197 0.040 Uiso 1 1 calc R . .
C40 C 0.6982(6) 0.5368(5) 0.3544(6) 0.039(2) Uani 1 1 d . . .
H40A H 0.7398 0.5927 0.3700 0.047 Uiso 1 1 calc R . .
H40B H 0.7110 0.5138 0.3032 0.047 Uiso 1 1 calc R . .
H40C H 0.7059 0.4979 0.3990 0.047 Uiso 1 1 calc R . .
C41 C 0.6535(5) 0.1257(5) 0.3668(5) 0.034(2) Uani 1 1 d . . .
H41A H 0.7008 0.1145 0.4095 0.041 Uiso 1 1 calc R . .
H41B H 0.6066 0.0729 0.3513 0.041 Uiso 1 1 calc R . .
H41C H 0.6271 0.1688 0.3885 0.041 Uiso 1 1 calc R . .
C42 C 0.6922(6) 0.2863(5) 0.2957(5) 0.038(2) Uani 1 1 d . . .
H42A H 0.7460 0.3299 0.2884 0.046 Uiso 1 1 calc R . .
H42B H 0.6837 0.2885 0.3538 0.046 Uiso 1 1 calc R . .
H42C H 0.6394 0.2970 0.2597 0.046 Uiso 1 1 calc R . .
C43 C 0.7719(5) 0.2736(4) 0.1157(5) 0.0268(18) Uani 1 1 d . . .
H43 H 0.7569 0.3201 0.1412 0.032 Uiso 1 1 calc R . .
C44 C 0.8024(5) 0.2851(5) 0.0424(5) 0.0265(17) Uani 1 1 d . . .
H44 H 0.8077 0.3387 0.0179 0.032 Uiso 1 1 calc R . .
C45 C 0.8259(5) 0.2194(4) 0.0023(4) 0.0208(16) Uani 1 1 d . . .
C46 C 0.8150(4) 0.1429(4) 0.0409(4) 0.0200(16) Uani 1 1 d . . .
H46 H 0.8287 0.0957 0.0156 0.024 Uiso 1 1 calc R . .
C47 C 0.7843(4) 0.1343(5) 0.1159(4) 0.0204(16) Uani 1 1 d . . .
C48 C 0.7714(5) 0.0528(4) 0.1602(4) 0.0196(16) Uani 1 1 d . . .
C49 C 0.7921(5) -0.0196(4) 0.1310(4) 0.0208(16) Uani 1 1 d . . .
H49 H 0.8138 -0.0187 0.0798 0.025 Uiso 1 1 calc R . .
C50 C 0.7816(5) -0.0939(4) 0.1753(5) 0.0236(17) Uani 1 1 d . . .
C51 C 0.7527(5) -0.0889(5) 0.2511(5) 0.0273(18) Uani 1 1 d . . .
H51 H 0.7464 -0.1362 0.2856 0.033 Uiso 1 1 calc R . .
C52 C 0.7333(5) -0.0152(5) 0.2754(5) 0.0283(18) Uani 1 1 d . . .
H52 H 0.7134 -0.0136 0.3273 0.034 Uiso 1 1 calc R . .
C53 C 0.7969(5) -0.1770(4) 0.1421(4) 0.0232(17) Uani 1 1 d . . .
C54 C 0.7038(6) -0.2361(5) 0.1079(5) 0.037(2) Uani 1 1 d . . .
H54A H 0.7116 -0.2897 0.0856 0.045 Uiso 1 1 calc R . .
H54B H 0.6724 -0.2082 0.0637 0.045 Uiso 1 1 calc R . .
H54C H 0.6682 -0.2478 0.1528 0.045 Uiso 1 1 calc R . .
C55 C 0.8457(6) -0.2201(5) 0.2110(5) 0.035(2) Uani 1 1 d . . .
H55A H 0.8498 -0.2757 0.1899 0.042 Uiso 1 1 calc R . .
H55B H 0.8123 -0.2280 0.2576 0.042 Uiso 1 1 calc R . .
H55C H 0.9065 -0.1843 0.2300 0.042 Uiso 1 1 calc R . .
C56 C 0.8531(5) -0.1623(5) 0.0726(4) 0.0294(18) Uani 1 1 d . . .
H56A H 0.8650 -0.2162 0.0558 0.035 Uiso 1 1 calc R . .
H56B H 0.9104 -0.1208 0.0925 0.035 Uiso 1 1 calc R . .
H56C H 0.8201 -0.1402 0.0250 0.035 Uiso 1 1 calc R . .
C57 C 0.8616(5) 0.2334(5) -0.0796(5) 0.0260(17) Uani 1 1 d . . .
C58 C 0.7921(6) 0.2608(6) -0.1434(5) 0.043(2) Uani 1 1 d . . .
H58A H 0.8154 0.2711 -0.1956 0.052 Uiso 1 1 calc R . .
H58B H 0.7801 0.3132 -0.1227 0.052 Uiso 1 1 calc R . .
H58C H 0.7362 0.2156 -0.1529 0.052 Uiso 1 1 calc R . .
C59 C 0.9500(5) 0.3036(5) -0.0652(5) 0.037(2) Uani 1 1 d . . .
H59A H 0.9741 0.3119 -0.1171 0.044 Uiso 1 1 calc R . .
H59B H 0.9938 0.2867 -0.0227 0.044 Uiso 1 1 calc R . .
H59C H 0.9382 0.3570 -0.0465 0.044 Uiso 1 1 calc R . .
C60 C 0.8811(6) 0.1540(5) -0.1152(5) 0.033(2) Uani 1 1 d . . .
H60A H 0.9053 0.1672 -0.1667 0.040 Uiso 1 1 calc R . .
H60B H 0.8252 0.1089 -0.1271 0.040 Uiso 1 1 calc R . .
H60C H 0.9252 0.1347 -0.0749 0.040 Uiso 1 1 calc R . .
O1 O 0.3026(4) 0.5589(4) 0.4515(4) 0.0513(17) Uani 1 1 d . . .
C61 C 0.2612(6) 0.4936(6) 0.4147(6) 0.042(2) Uani 1 1 d . . .
C62 C 0.2949(9) 0.4521(9) 0.3523(8) 0.100(5) Uani 1 1 d . . .
H62A H 0.3037 0.3971 0.3715 0.120 Uiso 1 1 calc R . .
H62B H 0.3525 0.4882 0.3427 0.120 Uiso 1 1 calc R . .
H62C H 0.2514 0.4430 0.3005 0.120 Uiso 1 1 calc R . .
C63 C 0.1709(6) 0.4487(7) 0.4344(7) 0.064(3) Uani 1 1 d . . .
H63A H 0.1320 0.4203 0.3837 0.077 Uiso 1 1 calc R . .
H63B H 0.1431 0.4903 0.4570 0.077 Uiso 1 1 calc R . .
H63C H 0.1786 0.4062 0.4755 0.077 Uiso 1 1 calc R . .
O2 O 0.5504(5) 0.2735(6) 0.0721(6) 0.109(4) Uani 1 1 d . A 1
C64 C 0.5599(13) 0.3583(13) 0.0536(13) 0.043(5) Uiso 0.50 1 d P A 1
C65 C 0.6062(15) 0.4238(14) 0.0998(14) 0.066(6) Uiso 0.50 1 d P A 1
H65A H 0.6549 0.4550 0.0723 0.099 Uiso 0.50 1 calc PR A 1
H65B H 0.6319 0.4052 0.1532 0.099 Uiso 0.50 1 calc PR A 1
H65C H 0.5670 0.4610 0.1092 0.099 Uiso 0.50 1 calc PR A 1
C66 C 0.5263(18) 0.3593(17) -0.0415(16) 0.078(7) Uiso 0.50 1 d P A 1
H66A H 0.5550 0.4140 -0.0620 0.116 Uiso 0.50 1 calc PR A 1
H66B H 0.4607 0.3515 -0.0519 0.116 Uiso 0.50 1 calc PR A 1
H66C H 0.5419 0.3130 -0.0703 0.116 Uiso 0.50 1 calc PR A 1
C67 C 0.5519(11) 0.3196(12) 0.0225(12) 0.033(4) Uiso 0.50 1 d P A 1
C68 C 0.515(2) 0.396(2) 0.014(2) 0.122(12) Uiso 0.50 1 d P A 1
H68A H 0.5491 0.4395 0.0566 0.183 Uiso 0.50 1 calc PR A 1
H68B H 0.4514 0.3799 0.0214 0.183 Uiso 0.50 1 calc PR A 1
H68C H 0.5189 0.4175 -0.0410 0.183 Uiso 0.50 1 calc PR A 1
C69 C 0.561(2) 0.3089(18) -0.0699(16) 0.090(8) Uiso 0.50 1 d P A 1
H69A H 0.5173 0.3344 -0.1047 0.108 Uiso 0.50 1 calc PR A 1
H69B H 0.5485 0.2481 -0.0859 0.108 Uiso 0.50 1 calc PR A 1
H69C H 0.6220 0.3374 -0.0777 0.108 Uiso 0.50 1 calc PR A 1
O3 O 0.5000 1.0000 0.0000 0.110(8) Uiso 0.50 2 d SPU . 2
C70 C 0.455(2) 0.904(2) 0.086(2) 0.130(9) Uiso 0.50 1 d PU B 2
H70A H 0.4725 0.9103 0.1445 0.195 Uiso 0.25 1 d PR B 2
H70B H 0.4205 0.8475 0.0699 0.195 Uiso 0.25 1 d PR B 2
H70C H 0.4192 0.9437 0.0682 0.195 Uiso 0.25 1 d PR B 2
H70D H 0.5096 0.9353 0.1193 0.195 Uiso 0.25 1 d PR B 2
H70E H 0.4616 0.8500 0.0683 0.195 Uiso 0.25 1 d PR B 2
H70F H 0.4066 0.8967 0.1168 0.195 Uiso 0.25 1 d PR B 2
C71 C 0.449(4) 0.953(4) 0.026(4) 0.114(9) Uiso 0.25 1 d PU B 2
H71A H 0.4025 0.9798 0.0368 0.137 Uiso 0.25 1 d PR B 2
H71B H 0.4221 0.9110 -0.0192 0.137 Uiso 0.25 1 d PR B 2
C72 C 0.515(4) 0.926(4) 0.058(4) 0.108(9) Uiso 0.25 1 d PU B 2
H72A H 0.5181 0.8785 0.0231 0.129 Uiso 0.25 1 d PR B 2
H72B H 0.5697 0.9448 0.0971 0.129 Uiso 0.25 1 d PR B 2

loop_
_atom_site_aniso_label
_atom_site_aniso_U_11
_atom_site_aniso_U_22
_atom_site_aniso_U_33
_atom_site_aniso_U_23
_atom_site_aniso_U_13
_atom_site_aniso_U_12
Tl1 0.01889(15) 0.03462(18) 0.02117(16) -0.00317(13) 0.00166(12) 0.00447(12)
Tl2 0.02324(18) 0.0616(2) 0.0435(2) 0.00279(18) 0.00584(15) 0.01548(16)
Pd1 0.0191(3) 0.0252(3) 0.0132(3) -0.0006(2) 0.0020(2) 0.0063(2)
Pd2 0.0191(3) 0.0241(3) 0.0179(3) -0.0006(2) -0.0007(2) 0.0036(2)
Pd3 0.0211(3) 0.0308(3) 0.0220(3) -0.0025(3) 0.0060(2) 0.0076(2)
P1 0.0233(10) 0.0248(10) 0.0206(11) -0.0004(8) 0.0032(8) 0.0033(8)
F1 0.035(3) 0.043(3) 0.022(2) 0.001(2) 0.009(2) -0.008(2)
F2 0.037(3) 0.057(3) 0.027(3) 0.013(2) 0.006(2) 0.024(2)
F3 0.032(3) 0.030(2) 0.044(3) 0.003(2) 0.014(2) 0.0010(19)
F4 0.056(3) 0.032(3) 0.061(4) 0.013(2) 0.010(3) 0.022(2)
F5 0.049(3) 0.031(3) 0.023(2) -0.003(2) -0.002(2) 0.000(2)
F6 0.065(3) 0.034(3) 0.032(3) -0.014(2) 0.018(3) -0.010(2)
P2 0.0350(14) 0.0387(14) 0.0702(19) 0.0009(13) -0.0017(13) 0.0130(11)
F7 0.072(5) 0.052(4) 0.167(8) 0.051(5) -0.032(5) 0.012(3)
F8 0.068(4) 0.096(5) 0.137(7) 0.064(5) 0.042(5) 0.018(4)
N1 0.019(3) 0.018(3) 0.018(3) 0.003(3) 0.001(3) 0.001(2)
N2 0.022(3) 0.020(3) 0.015(3) 0.004(2) -0.002(3) 0.005(2)
N3 0.015(3) 0.025(3) 0.015(3) 0.003(3) 0.002(2) 0.006(2)
N4 0.022(3) 0.021(3) 0.019(3) -0.001(3) 0.003(3) 0.006(2)
N5 0.013(3) 0.024(3) 0.019(3) 0.004(3) 0.002(3) 0.004(2)
N6 0.024(3) 0.027(4) 0.028(4) 0.000(3) 0.009(3) 0.006(3)
C1 0.036(5) 0.022(4) 0.029(4) 0.003(3) 0.004(4) 0.013(3)
C2 0.037(5) 0.043(5) 0.021(4) 0.004(4) 0.005(4) 0.019(4)
C3 0.026(4) 0.036(5) 0.017(4) 0.006(3) 0.000(3) 0.003(3)
C4 0.035(5) 0.023(4) 0.025(4) 0.007(3) 0.008(4) 0.002(3)
C5 0.018(4) 0.031(4) 0.018(4) -0.003(3) -0.003(3) -0.001(3)
C6 0.014(3) 0.023(4) 0.019(4) 0.000(3) -0.001(3) 0.007(3)
C7 0.015(4) 0.022(4) 0.019(4) 0.003(3) 0.003(3) 0.002(3)
C8 0.013(3) 0.009(3) 0.020(4) 0.004(3) 0.001(3) -0.001(3)
C9 0.016(4) 0.024(4) 0.025(4) 0.005(3) 0.004(3) 0.009(3)
C10 0.011(3) 0.017(4) 0.023(4) 0.000(3) 0.001(3) 0.000(3)
C11 0.025(4) 0.023(4) 0.028(4) 0.012(3) 0.010(3) 0.001(3)
C12 0.029(4) 0.014(4) 0.026(4) -0.003(3) -0.001(3) 0.004(3)
C13 0.023(4) 0.025(4) 0.023(4) 0.007(3) 0.007(3) 0.005(3)
C14 0.043(5) 0.048(5) 0.014(4) -0.002(4) 0.010(4) 0.017(4)
C15 0.030(4) 0.032(4) 0.023(4) 0.008(3) 0.014(4) 0.006(3)
C16 0.047(5) 0.040(5) 0.015(4) 0.001(4) 0.012(4) 0.015(4)
C17 0.040(5) 0.019(4) 0.028(5) 0.004(3) 0.004(4) 0.005(3)
C18 0.056(6) 0.013(4) 0.043(5) 0.003(4) 0.017(5) 0.014(4)
C19 0.063(6) 0.030(5) 0.055(6) 0.007(4) -0.016(5) 0.024(4)
C20 0.059(6) 0.019(4) 0.044(6) 0.005(4) 0.012(5) -0.007(4)
C21 0.033(5) 0.033(5) 0.025(4) -0.001(4) -0.010(4) 0.000(4)
C22 0.033(5) 0.040(5) 0.016(4) -0.004(3) -0.002(3) 0.007(4)
C23 0.030(4) 0.027(4) 0.015(4) -0.001(3) -0.003(3) 0.005(3)
C24 0.043(5) 0.034(5) 0.022(4) 0.008(4) 0.012(4) 0.017(4)
C25 0.015(4) 0.027(4) 0.023(4) 0.001(3) 0.005(3) 0.008(3)
C26 0.020(4) 0.027(4) 0.021(4) -0.001(3) 0.001(3) 0.009(3)
C27 0.016(4) 0.026(4) 0.017(4) 0.001(3) 0.004(3) 0.010(3)
C28 0.012(3) 0.024(4) 0.021(4) 0.004(3) 0.005(3) 0.004(3)
C29 0.018(4) 0.024(4) 0.017(4) 0.004(3) 0.005(3) 0.008(3)
C30 0.018(4) 0.032(4) 0.017(4) 0.007(3) 0.000(3) 0.014(3)
C31 0.025(4) 0.024(4) 0.024(4) 0.008(3) 0.008(3) 0.007(3)
C32 0.026(4) 0.022(4) 0.020(4) 0.001(3) 0.003(3) 0.005(3)
C33 0.020(4) 0.037(4) 0.021(4) 0.009(3) -0.004(3) 0.016(3)
C34 0.042(5) 0.045(5) 0.033(5) 0.013(4) -0.007(4) 0.016(4)
C35 0.026(4) 0.048(5) 0.025(4) -0.001(4) 0.002(4) 0.013(4)
C36 0.036(5) 0.039(5) 0.025(5) 0.007(4) -0.003(4) 0.005(4)
C37 0.025(4) 0.027(4) 0.034(5) -0.006(4) 0.008(4) 0.003(3)
C38 0.033(5) 0.029(4) 0.024(4) -0.002(3) 0.000(4) 0.002(3)
C39 0.049(5) 0.022(4) 0.027(5) 0.004(3) 0.009(4) 0.004(4)
C40 0.047(5) 0.024(4) 0.044(5) -0.008(4) 0.018(4) -0.004(4)
C41 0.030(5) 0.053(5) 0.027(5) 0.002(4) 0.008(4) 0.022(4)
C42 0.040(5) 0.039(5) 0.037(5) -0.006(4) 0.013(4) 0.009(4)
C43 0.030(4) 0.018(4) 0.033(5) 0.001(3) 0.007(4) 0.006(3)
C44 0.023(4) 0.024(4) 0.031(5) 0.007(3) 0.001(3) 0.005(3)
C45 0.021(4) 0.018(4) 0.020(4) 0.003(3) -0.004(3) 0.002(3)
C46 0.017(4) 0.024(4) 0.017(4) -0.007(3) -0.004(3) 0.004(3)
C47 0.011(3) 0.031(4) 0.015(4) 0.001(3) -0.003(3) 0.002(3)
C48 0.026(4) 0.021(4) 0.009(3) 0.000(3) -0.002(3) 0.002(3)
C49 0.022(4) 0.027(4) 0.010(4) 0.002(3) -0.004(3) 0.005(3)
C50 0.026(4) 0.020(4) 0.023(4) 0.011(3) 0.003(3) 0.005(3)
C51 0.037(5) 0.029(4) 0.017(4) 0.005(3) 0.009(3) 0.007(3)
C52 0.030(4) 0.030(4) 0.022(4) 0.004(3) 0.011(3) -0.003(3)
C53 0.036(4) 0.020(4) 0.015(4) 0.004(3) 0.003(3) 0.011(3)
C54 0.046(5) 0.032(5) 0.034(5) 0.004(4) 0.013(4) 0.005(4)
C55 0.055(6) 0.031(4) 0.023(4) 0.005(4) 0.006(4) 0.020(4)
C56 0.041(5) 0.030(4) 0.018(4) 0.004(3) -0.001(4) 0.014(4)
C57 0.029(4) 0.027(4) 0.019(4) 0.007(3) 0.002(3) 0.002(3)
C58 0.048(6) 0.053(6) 0.027(5) 0.015(4) 0.001(4) 0.013(4)
C59 0.035(5) 0.039(5) 0.030(5) 0.001(4) 0.010(4) -0.003(4)
C60 0.054(5) 0.023(4) 0.021(4) -0.001(3) 0.014(4) 0.002(4)
O1 0.064(4) 0.032(3) 0.044(4) -0.009(3) -0.003(3) -0.008(3)
C61 0.038(5) 0.043(6) 0.041(6) 0.005(5) -0.002(4) 0.011(4)
C62 0.098(11) 0.108(11) 0.083(10) -0.048(9) 0.005(8) 0.015(9)
C63 0.039(6) 0.070(7) 0.070(8) 0.015(6) -0.009(5) -0.001(5)
O2 0.061(5) 0.138(8) 0.119(8) 0.086(7) 0.004(5) 0.014(5)

loop_
_atom_type_symbol
_atom_type_description
_atom_type_scat_dispersion_real
_atom_type_scat_dispersion_imag
_atom_type_scat_source
C C 0.0033 0.0016 'International Tables Vol C Tables 4.2.6.8 and 6.1.1.4'
H H 0.0000 0.0000 'International Tables Vol C Tables 4.2.6.8 and 6.1.1.4'
N N 0.0061 0.0033 'International Tables Vol C Tables 4.2.6.8 and 6.1.1.4'
F F 0.0171 0.0103 'International Tables Vol C Tables 4.2.6.8 and 6.1.1.4'
P P 0.1023 0.0942 'International Tables Vol C Tables 4.2.6.8 and 6.1.1.4'
Pd Pd -0.9988 1.0072 'International Tables Vol C Tables 4.2.6.8 and 6.1.1.4'
Tl Tl -2.8358 9.6688 'International Tables Vol C Tables 4.2.6.8 and 6.1.1.4'
O O 0.0106 0.0060 'International Tables Vol C Tables 4.2.6.8 and 6.1.1.4'

loop_
_geom_angle_atom_site_label_1
_geom_angle_atom_site_label_2
_geom_angle_atom_site_label_3
_geom_angle
_geom_angle_site_symmetry_1
_geom_angle_site_symmetry_3
Pd1 Tl1 Pd2 132.926(19) . .
Pd3 Tl2 Pd2 131.39(2) . .
C1 Pd1 C2 86.5(3) . .
C1 Pd1 N1 95.9(3) . .
C2 Pd1 N1 175.1(3) . .
C1 Pd1 N2 172.9(3) . .
C2 Pd1 N2 100.3(3) . .
N1 Pd1 N2 77.4(2) . .
C1 Pd1 Tl1 91.8(2) . .
C2 Pd1 Tl1 83.8(2) . .
N1 Pd1 Tl1 100.43(15) . .
N2 Pd1 Tl1 87.23(15) . .
C21 Pd2 C22 86.9(3) . .
C21 Pd2 N3 98.9(3) . .
C22 Pd2 N3 173.9(3) . .
C21 Pd2 N4 176.3(3) . .
C22 Pd2 N4 96.8(3) . .
N3 Pd2 N4 77.4(2) . .
C21 Pd2 Tl1 91.6(2) . .
C22 Pd2 Tl1 87.6(2) . .
N3 Pd2 Tl1 94.08(15) . .
N4 Pd2 Tl1 88.85(16) . .
C21 Pd2 Tl2 91.6(2) . .
C22 Pd2 Tl2 84.1(2) . .
N3 Pd2 Tl2 93.84(15) . .
N4 Pd2 Tl2 88.57(16) . .
Tl1 Pd2 Tl2 170.92(2) . .
C41 Pd3 C42 87.9(3) . .
C41 Pd3 N5 96.6(3) . .
C42 Pd3 N5 172.9(3) . .
C41 Pd3 N6 173.5(3) . .
C42 Pd3 N6 98.4(3) . .
N5 Pd3 N6 77.2(2) . .
C41 Pd3 Tl2 85.3(2) . .
C42 Pd3 Tl2 83.7(2) . .
N5 Pd3 Tl2 102.05(15) . .
N6 Pd3 Tl2 93.89(17) . .
F2 P1 F6 90.5(3) . .
F2 P1 F4 178.7(3) . .
F6 P1 F4 90.8(3) . .
F2 P1 F3 89.4(3) . .
F6 P1 F3 90.2(2) . .
F4 P1 F3 90.6(3) . .
F2 P1 F1 90.6(3) . .
F6 P1 F1 90.8(2) . .
F4 P1 F1 89.4(3) . .
F3 P1 F1 179.1(3) . .
F2 P1 F5 89.4(3) . .
F6 P1 F5 179.8(3) . .
F4 P1 F5 89.3(3) . .
F3 P1 F5 90.0(2) . .
F1 P1 F5 89.1(2) . .
F11 P2 F10 159.5(9) . .
F11 P2 F7 78.1(7) . .
F10 P2 F7 90.4(6) . .
F11 P2 F8 101.0(7) . .
F10 P2 F8 90.0(6) . .
F7 P2 F8 178.0(5) . .
F11 P2 F13 81.8(9) . .
F10 P2 F13 116.4(10) . .
F7 P2 F13 94.6(7) . .
F8 P2 F13 87.0(7) . .
F11 P2 F14 163.6(9) . .
F7 P2 F14 94.2(5) . .
F8 P2 F14 87.1(5) . .
F13 P2 F14 84.4(9) . .
F11 P2 F16 109.1(9) . .
F10 P2 F16 52.7(7) . .
F7 P2 F16 86.3(5) . .
F8 P2 F16 92.4(5) . .
F13 P2 F16 169.1(9) . .
F14 P2 F16 84.6(6) . .
F10 P2 F12 160.7(8) . .
F7 P2 F12 95.1(5) . .
F8 P2 F12 85.1(5) . .
F14 P2 F12 128.9(7) . .
F16 P2 F12 146.0(7) . .
F11 P2 F9 109.3(9) . .
F10 P2 F9 85.4(8) . .
F7 P2 F9 82.3(6) . .
F8 P2 F9 99.7(6) . .
F14 P2 F9 54.8(7) . .
F16 P2 F9 136.5(8) . .
F12 P2 F9 77.1(8) . .
F10 P2 F15 115.8(8) . .
F7 P2 F15 98.3(6) . .
F8 P2 F15 79.8(6) . .
F13 P2 F15 126.0(9) . .
F14 P2 F15 145.6(7) . .
F16 P2 F15 64.5(7) . .
F12 P2 F15 81.7(7) . .
F9 P2 F15 158.7(8) . .
F13 F9 F14 124(2) . .
F13 F9 P2 71.4(16) . .
F14 F9 P2 61.5(8) . .
F14 F10 F16 142.9(19) . .
F14 F10 P2 76.9(14) . .
F16 F10 P2 66.1(8) . .
F12 F11 F15 123.7(18) . .
F12 F11 P2 74.9(13) . .
F15 F11 P2 70.3(10) . .
F11 F12 F13 126.8(18) . .
F11 F12 P2 65.9(12) . .
F13 F12 P2 66.6(10) . .
F9 F13 F12 139(2) . .
F9 F13 P2 75.1(16) . .
F12 F13 P2 68.6(11) . .
F10 F14 F9 131.3(18) . .
F10 F14 P2 71.1(14) . .
F9 F14 P2 63.7(8) . .
F11 F15 P2 59.0(9) . .
F11 F15 F16 108.7(12) . .
P2 F15 F16 56.0(6) . .
F10 F16 P2 61.2(8) . .
F10 F16 F15 119.2(11) . .
P2 F16 F15 59.5(6) . .
C12 N1 C8 116.0(6) . .
C12 N1 Pd1 128.3(5) . .
C8 N1 Pd1 115.7(4) . .
C7 N2 C3 116.6(6) . .
C7 N2 Pd1 115.3(4) . .
C3 N2 Pd1 127.9(5) . .
C32 N3 C28 117.1(6) . .
C32 N3 Pd2 127.3(5) . .
C28 N3 Pd2 115.7(4) . .
C23 N4 C27 118.5(6) . .
C23 N4 Pd2 125.8(5) . .
C27 N4 Pd2 115.5(4) . .
C52 N5 C48 117.3(6) . .
C52 N5 Pd3 126.4(5) . .
C48 N5 Pd3 116.3(4) . .
C43 N6 C47 116.8(6) . .
C43 N6 Pd3 127.6(5) . .
C47 N6 Pd3 115.6(5) . .
Pd1 C1 H1A 109.5 . .
Pd1 C1 H1B 109.5 . .
H1A C1 H1B 109.5 . .
Pd1 C1 H1C 109.5 . .
H1A C1 H1C 109.5 . .
H1B C1 H1C 109.5 . .
Pd1 C2 H2A 109.5 . .
Pd1 C2 H2B 109.5 . .
H2A C2 H2B 109.5 . .
Pd1 C2 H2C 109.5 . .
H2A C2 H2C 109.5 . .
H2B C2 H2C 109.5 . .
C4 C3 N2 124.0(7) . .
C4 C3 H3 118.0 . .
N2 C3 H3 118.0 . .
C3 C4 C5 120.2(7) . .
C3 C4 H4 119.9 . .
C5 C4 H4 119.9 . .
C6 C5 C4 116.1(7) . .
C6 C5 C17 123.3(7) . .
C4 C5 C17 120.6(6) . .
C5 C6 C7 121.3(7) . .
C5 C6 H6 119.4 . .
C7 C6 H6 119.4 . .
N2 C7 C6 121.8(6) . .
N2 C7 C8 116.3(6) . .
C6 C7 C8 121.8(6) . .
N1 C8 C9 121.2(6) . .
N1 C8 C7 115.2(6) . .
C9 C8 C7 123.5(6) . .
C8 C9 C10 121.8(7) . .
C8 C9 H9 119.1 . .
C10 C9 H9 119.1 . .
C11 C10 C9 116.5(6) . .
C11 C10 C13 121.9(6) . .
C9 C10 C13 121.4(6) . .
C12 C11 C10 119.4(6) . .
C12 C11 H11 120.3 . .
C10 C11 H11 120.3 . .
N1 C12 C11 125.0(7) . .
N1 C12 H12 117.5 . .
C11 C12 H12 117.5 . .
C16 C13 C10 113.0(6) . .
C16 C13 C15 108.4(6) . .
C10 C13 C15 110.4(6) . .
C16 C13 C14 110.4(6) . .
C10 C13 C14 106.9(6) . .
C15 C13 C14 107.6(6) . .
C13 C14 H14A 109.5 . .
C13 C14 H14B 109.5 . .
H14A C14 H14B 109.5 . .
C13 C14 H14C 109.5 . .
H14A C14 H14C 109.5 . .
H14B C14 H14C 109.5 . .
C13 C15 H15A 109.5 . .
C13 C15 H15B 109.5 . .
H15A C15 H15B 109.5 . .
C13 C15 H15C 109.5 . .
H15A C15 H15C 109.5 . .
H15B C15 H15C 109.5 . .
C13 C16 H16A 109.5 . .
C13 C16 H16B 109.5 . .
H16A C16 H16B 109.5 . .
C13 C16 H16C 109.5 . .
H16A C16 H16C 109.5 . .
H16B C16 H16C 109.5 . .
C5 C17 C19 108.4(6) . .
C5 C17 C18 112.3(6) . .
C19 C17 C18 110.4(7) . .
C5 C17 C20 109.5(7) . .
C19 C17 C20 109.7(7) . .
C18 C17 C20 106.5(7) . .
C17 C18 H18A 109.5 . .
C17 C18 H18B 109.5 . .
H18A C18 H18B 109.5 . .
C17 C18 H18C 109.5 . .
H18A C18 H18C 109.5 . .
H18B C18 H18C 109.5 . .
C17 C19 H19A 109.5 . .
C17 C19 H19B 109.5 . .
H19A C19 H19B 109.5 . .
C17 C19 H19C 109.5 . .
H19A C19 H19C 109.5 . .
H19B C19 H19C 109.5 . .
C17 C20 H20A 109.5 . .
C17 C20 H20B 109.5 . .
H20A C20 H20B 109.5 . .
C17 C20 H20C 109.5 . .
H20A C20 H20C 109.5 . .
H20B C20 H20C 109.5 . .
Pd2 C21 H21A 109.5 . .
Pd2 C21 H21B 109.5 . .
H21A C21 H21B 109.5 . .
Pd2 C21 H21C 109.5 . .
H21A C21 H21C 109.5 . .
H21B C21 H21C 109.5 . .
Pd2 C22 H22A 109.5 . .
Pd2 C22 H22B 109.5 . .
H22A C22 H22B 109.5 . .
Pd2 C22 H22C 109.5 . .
H22A C22 H22C 109.5 . .
H22B C22 H22C 109.5 . .
N4 C23 C24 122.5(7) . .
N4 C23 H23 118.8 . .
C24 C23 H23 118.8 . .
C25 C24 C23 119.5(7) . .
C25 C24 H24 120.2 . .
C23 C24 H24 120.2 . .
C24 C25 C26 116.7(7) . .
C24 C25 C37 121.9(7) . .
C26 C25 C37 121.3(7) . .
C27 C26 C25 121.2(7) . .
C27 C26 H26 119.4 . .
C25 C26 H26 119.4 . .
N4 C27 C26 121.5(6) . .
N4 C27 C28 115.5(6) . .
C26 C27 C28 123.1(6) . .
N3 C28 C29 121.6(6) . .
N3 C28 C27 115.3(6) . .
C29 C28 C27 123.1(6) . .
C30 C29 C28 121.0(6) . .
C30 C29 H29 119.5 . .
C28 C29 H29 119.5 . .
C29 C30 C31 116.2(7) . .
C29 C30 C33 123.4(7) . .
C31 C30 C33 120.4(6) . .
C32 C31 C30 120.0(6) . .
C32 C31 H31 120.0 . .
C30 C31 H31 120.0 . .
N3 C32 C31 124.1(7) . .
N3 C32 H32 118.0 . .
C31 C32 H32 118.0 . .
C30 C33 C36 112.5(6) . .
C30 C33 C35 107.6(6) . .
C36 C33 C35 110.2(7) . .
C30 C33 C34 110.1(7) . .
C36 C33 C34 107.1(6) . .
C35 C33 C34 109.3(6) . .
C33 C34 H34A 109.5 . .
C33 C34 H34B 109.5 . .
H34A C34 H34B 109.5 . .
C33 C34 H34C 109.5 . .
H34A C34 H34C 109.5 . .
H34B C34 H34C 109.5 . .
C33 C35 H35A 109.5 . .
C33 C35 H35B 109.5 . .
H35A C35 H35B 109.5 . .
C33 C35 H35C 109.5 . .
H35A C35 H35C 109.5 . .
H35B C35 H35C 109.5 . .
C33 C36 H36A 109.5 . .
C33 C36 H36B 109.5 . .
H36A C36 H36B 109.5 . .
C33 C36 H36C 109.5 . .
H36A C36 H36C 109.5 . .
H36B C36 H36C 109.5 . .
C25 C37 C39 112.6(6) . .
C25 C37 C40 109.1(6) . .
C39 C37 C40 108.2(6) . .
C25 C37 C38 109.4(6) . .
C39 C37 C38 109.4(6) . .
C40 C37 C38 108.1(7) . .
C37 C38 H38A 109.5 . .
C37 C38 H38B 109.5 . .
H38A C38 H38B 109.5 . .
C37 C38 H38C 109.5 . .
H38A C38 H38C 109.5 . .
H38B C38 H38C 109.5 . .
C37 C39 H39A 109.5 . .
C37 C39 H39B 109.5 . .
H39A C39 H39B 109.5 . .
C37 C39 H39C 109.5 . .
H39A C39 H39C 109.5 . .
H39B C39 H39C 109.5 . .
C37 C40 H40A 109.5 . .
C37 C40 H40B 109.5 . .
H40A C40 H40B 109.5 . .
C37 C40 H40C 109.5 . .
H40A C40 H40C 109.5 . .
H40B C40 H40C 109.5 . .
Pd3 C41 H41A 109.5 . .
Pd3 C41 H41B 109.5 . .
H41A C41 H41B 109.5 . .
Pd3 C41 H41C 109.5 . .
H41A C41 H41C 109.5 . .
H41B C41 H41C 109.5 . .
Pd3 C42 H42A 109.5 . .
Pd3 C42 H42B 109.5 . .
H42A C42 H42B 109.5 . .
Pd3 C42 H42C 109.5 . .
H42A C42 H42C 109.5 . .
H42B C42 H42C 109.5 . .
N6 C43 C44 123.0(7) . .
N6 C43 H43 118.5 . .
C44 C43 H43 118.5 . .
C43 C44 C45 121.1(7) . .
C43 C44 H44 119.5 . .
C45 C44 H44 119.5 . .
C46 C45 C44 116.1(7) . .
C46 C45 C57 123.3(7) . .
C44 C45 C57 120.6(6) . .
C47 C46 C45 120.9(7) . .
C47 C46 H46 119.5 . .
C45 C46 H46 119.5 . .
N6 C47 C46 122.1(7) . .
N6 C47 C48 115.0(6) . .
C46 C47 C48 122.9(7) . .
N5 C48 C49 121.3(6) . .
N5 C48 C47 115.7(6) . .
C49 C48 C47 122.9(6) . .
C48 C49 C50 121.4(7) . .
C48 C49 H49 119.3 . .
C50 C49 H49 119.3 . .
C51 C50 C49 115.7(7) . .
C51 C50 C53 121.3(6) . .
C49 C50 C53 122.9(6) . .
C52 C51 C50 119.3(7) . .
C52 C51 H51 120.4 . .
C50 C51 H51 120.4 . .
N5 C52 C51 124.9(7) . .
N5 C52 H52 117.5 . .
C51 C52 H52 117.5 . .
C55 C53 C56 107.8(6) . .
C55 C53 C50 110.8(6) . .
C56 C53 C50 112.0(6) . .
C55 C53 C54 109.6(6) . .
C56 C53 C54 109.0(6) . .
C50 C53 C54 107.7(6) . .
C53 C54 H54A 109.5 . .
C53 C54 H54B 109.5 . .
H54A C54 H54B 109.5 . .
C53 C54 H54C 109.5 . .
H54A C54 H54C 109.5 . .
H54B C54 H54C 109.5 . .
C53 C55 H55A 109.5 . .
C53 C55 H55B 109.5 . .
H55A C55 H55B 109.5 . .
C53 C55 H55C 109.5 . .
H55A C55 H55C 109.5 . .
H55B C55 H55C 109.5 . .
C53 C56 H56A 109.5 . .
C53 C56 H56B 109.5 . .
H56A C56 H56B 109.5 . .
C53 C56 H56C 109.5 . .
H56A C56 H56C 109.5 . .
H56B C56 H56C 109.5 . .
C60 C57 C58 107.9(7) . .
C60 C57 C45 113.1(6) . .
C58 C57 C45 109.3(6) . .
C60 C57 C59 107.8(7) . .
C58 C57 C59 109.7(6) . .
C45 C57 C59 109.0(6) . .
C57 C58 H58A 109.5 . .
C57 C58 H58B 109.5 . .
H58A C58 H58B 109.5 . .
C57 C58 H58C 109.5 . .
H58A C58 H58C 109.5 . .
H58B C58 H58C 109.5 . .
C57 C59 H59A 109.5 . .
C57 C59 H59B 109.5 . .
H59A C59 H59B 109.5 . .
C57 C59 H59C 109.5 . .
H59A C59 H59C 109.5 . .
H59B C59 H59C 109.5 . .
C57 C60 H60A 109.5 . .
C57 C60 H60B 109.5 . .
H60A C60 H60B 109.5 . .
C57 C60 H60C 109.5 . .
H60A C60 H60C 109.5 . .
H60B C60 H60C 109.5 . .
O1 C61 C62 123.3(10) . .
O1 C61 C63 120.1(9) . .
C62 C61 C63 116.6(10) . .
C61 C62 H62A 109.5 . .
C61 C62 H62B 109.5 . .
H62A C62 H62B 109.5 . .
C61 C62 H62C 109.5 . .
H62A C62 H62C 109.5 . .
H62B C62 H62C 109.5 . .
C61 C63 H63A 109.5 . .
C61 C63 H63B 109.5 . .
H63A C63 H63B 109.5 . .
C61 C63 H63C 109.5 . .
H63A C63 H63C 109.5 . .
H63B C63 H63C 109.5 . .
C67 C64 O2 53(2) . .
C67 C64 C65 156(3) . .
O2 C64 C65 127(2) . .
C67 C64 C66 56(2) . .
O2 C64 C66 106.6(18) . .
C65 C64 C66 125(2) . .
C64 C67 O2 93(3) . .
C64 C67 C68 51(2) . .
O2 C67 C68 130(2) . .
C64 C67 C69 135(3) . .
O2 C67 C69 130(2) . .
C68 C67 C69 97(2) . .
C71 O3 C71 180.00(2) 2_675 .
C71 O3 C72 52(4) 2_675 2_675
C71 O3 C72 128(4) . 2_675
C71 O3 C72 128(4) 2_675 .
C71 O3 C72 52(4) . .
C72 O3 C72 179.998(11) 2_675 .
C72 C70 C71 63(4) . .
C72 C70 H70A 108.3 . .
C71 C70 H70A 137.6 . .
C72 C70 H70B 116.0 . .
C71 C70 H70B 111.2 . .
H70A C70 H70B 109.4 . .
C72 C70 H70C 104.0 . .
H70A C70 H70C 109.3 . .
H70B C70 H70C 109.6 . .
C72 C70 H70D 60.7 . .
H70A C70 H70D 49.2 . .
H70B C70 H70D 141.3 . .
H70C C70 H70D 108.3 . .
C72 C70 H70E 81.6 . .
C71 C70 H70E 112.1 . .
H70A C70 H70E 107.0 . .
H70C C70 H70E 139.1 . .
H70D C70 H70E 109.5 . .
C72 C70 H70F 167.9 . .
C71 C70 H70F 114.7 . .
H70A C70 H70F 64.4 . .
H70B C70 H70F 76.1 . .
H70C C70 H70F 71.2 . .
H70D C70 H70F 109.5 . .
H70E C70 H70F 109.5 . .
O3 C71 C72 84(6) . .
O3 C71 C70 132(6) . .
C72 C71 C70 52(4) . .
O3 C71 H70C 143.3 . .
C72 C71 H70C 97.4 . .
C70 C71 H70C 49.4 . .
C72 C71 H71A 145.5 . .
C70 C71 H71A 103.2 . .
H70C C71 H71A 53.8 . .
O3 C71 H71B 103.9 . .
C72 C71 H71B 101.5 . .
C70 C71 H71B 100.5 . .
H70C C71 H71B 111.7 . .
H71A C71 H71B 106.7 . .
C70 C72 C71 65(5) . .
C70 C72 O3 108(6) . .
C71 C72 O3 45(4) . .
C70 C72 H70D 53.5 . .
C71 C72 H70D 97.8 . .
O3 C72 H70D 115.8 . .
C70 C72 H70E 45.1 . .
C71 C72 H70E 91.4 . .
O3 C72 H70E 132.4 . .
H70D C72 H70E 81.2 . .
C70 C72 H72A 106.1 . .
C71 C72 H72A 108.4 . .
O3 C72 H72A 108.2 . .
H70D C72 H72A 135.2 . .
H70E C72 H72A 62.9 . .
C70 C72 H72B 114.2 . .
C71 C72 H72B 139.5 . .
O3 C72 H72B 110.1 . .
H70D C72 H72B 62.0 . .
H70E C72 H72B 116.9 . .
H72A C72 H72B 110.1 . .

loop_
_geom_bond_atom_site_label_1
_geom_bond_atom_site_label_2
_geom_bond_distance
_geom_bond_site_symmetry_2
Tl1 Pd1 2.7963(6) .
Tl1 Pd2 2.9320(6) .
Tl2 Pd3 2.8299(7) .
Tl2 Pd2 2.9942(6) .
Pd1 C1 2.025(7) .
Pd1 C2 2.027(7) .
Pd1 N1 2.112(6) .
Pd1 N2 2.143(6) .
Pd2 C21 2.040(7) .
Pd2 C22 2.059(7) .
Pd2 N3 2.117(6) .
Pd2 N4 2.120(6) .
Pd3 C41 2.037(7) .
Pd3 C42 2.038(8) .
Pd3 N5 2.124(6) .
Pd3 N6 2.132(6) .
P1 F2 1.586(5) .
P1 F6 1.591(5) .
P1 F4 1.596(5) .
P1 F3 1.596(4) .
P1 F1 1.600(4) .
P1 F5 1.601(5) .
P2 F11 1.524(17) .
P2 F10 1.544(14) .
P2 F7 1.563(6) .
P2 F8 1.586(6) .
P2 F13 1.589(17) .
P2 F14 1.589(12) .
P2 F16 1.610(13) .
P2 F12 1.612(13) .
P2 F9 1.620(16) .
P2 F15 1.674(15) .
F9 F13 0.92(2) .
F9 F14 1.476(19) .
F10 F14 0.864(15) .
F10 F16 1.401(17) .
F11 F12 1.057(17) .
F11 F15 1.38(2) .
F12 F13 1.221(19) .
F15 F16 1.754(18) .
N1 C12 1.346(9) .
N1 C8 1.374(9) .
N2 C7 1.341(9) .
N2 C3 1.354(9) .
N3 C32 1.332(8) .
N3 C28 1.360(8) .
N4 C23 1.337(9) .
N4 C27 1.353(9) .
N5 C52 1.329(9) .
N5 C48 1.340(9) .
N6 C43 1.350(9) .
N6 C47 1.363(9) .
C1 H1A 0.9800 .
C1 H1B 0.9800 .
C1 H1C 0.9800 .
C2 H2A 0.9800 .
C2 H2B 0.9800 .
C2 H2C 0.9800 .
C3 C4 1.350(11) .
C3 H3 0.9500 .
C4 C5 1.390(10) .
C4 H4 0.9500 .
C5 C6 1.380(9) .
C5 C17 1.522(10) .
C6 C7 1.385(10) .
C6 H6 0.9500 .
C7 C8 1.479(9) .
C8 C9 1.378(10) .
C9 C10 1.390(9) .
C9 H9 0.9500 .
C10 C11 1.385(10) .
C10 C13 1.525(10) .
C11 C12 1.366(10) .
C11 H11 0.9500 .
C12 H12 0.9500 .
C13 C16 1.518(10) .
C13 C15 1.544(9) .
C13 C14 1.546(10) .
C14 H14A 0.9800 .
C14 H14B 0.9800 .
C14 H14C 0.9800 .
C15 H15A 0.9800 .
C15 H15B 0.9800 .
C15 H15C 0.9800 .
C16 H16A 0.9800 .
C16 H16B 0.9800 .
C16 H16C 0.9800 .
C17 C19 1.529(11) .
C17 C18 1.542(11) .
C17 C20 1.563(10) .
C18 H18A 0.9800 .
C18 H18B 0.9800 .
C18 H18C 0.9800 .
C19 H19A 0.9800 .
C19 H19B 0.9800 .
C19 H19C 0.9800 .
C20 H20A 0.9800 .
C20 H20B 0.9800 .
C20 H20C 0.9800 .
C21 H21A 0.9800 .
C21 H21B 0.9800 .
C21 H21C 0.9800 .
C22 H22A 0.9800 .
C22 H22B 0.9800 .
C22 H22C 0.9800 .
C23 C24 1.398(10) .
C23 H23 0.9500 .
C24 C25 1.389(10) .
C24 H24 0.9500 .
C25 C26 1.398(10) .
C25 C37 1.507(10) .
C26 C27 1.370(10) .
C26 H26 0.9500 .
C27 C28 1.485(9) .
C28 C29 1.390(9) .
C29 C30 1.390(9) .
C29 H29 0.9500 .
C30 C31 1.392(10) .
C30 C33 1.515(10) .
C31 C32 1.376(10) .
C31 H31 0.9500 .
C32 H32 0.9500 .
C33 C36 1.533(10) .
C33 C35 1.536(10) .
C33 C34 1.536(11) .
C34 H34A 0.9800 .
C34 H34B 0.9800 .
C34 H34C 0.9800 .
C35 H35A 0.9800 .
C35 H35B 0.9800 .
C35 H35C 0.9800 .
C36 H36A 0.9800 .
C36 H36B 0.9800 .
C36 H36C 0.9800 .
C37 C39 1.536(10) .
C37 C40 1.546(11) .
C37 C38 1.546(11) .
C38 H38A 0.9800 .
C38 H38B 0.9800 .
C38 H38C 0.9800 .
C39 H39A 0.9800 .
C39 H39B 0.9800 .
C39 H39C 0.9800 .
C40 H40A 0.9800 .
C40 H40B 0.9800 .
C40 H40C 0.9800 .
C41 H41A 0.9800 .
C41 H41B 0.9800 .
C41 H41C 0.9800 .
C42 H42A 0.9800 .
C42 H42B 0.9800 .
C42 H42C 0.9800 .
C43 C44 1.357(10) .
C43 H43 0.9500 .
C44 C45 1.394(10) .
C44 H44 0.9500 .
C45 C46 1.382(9) .
C45 C57 1.527(10) .
C46 C47 1.380(10) .
C46 H46 0.9500 .
C47 C48 1.497(9) .
C48 C49 1.387(10) .
C49 C50 1.399(9) .
C49 H49 0.9500 .
C50 C51 1.393(10) .
C50 C53 1.529(10) .
C51 C52 1.369(11) .
C51 H51 0.9500 .
C52 H52 0.9500 .
C53 C55 1.523(10) .
C53 C56 1.527(10) .
C53 C54 1.542(11) .
C54 H54A 0.9800 .
C54 H54B 0.9800 .
C54 H54C 0.9800 .
C55 H55A 0.9800 .
C55 H55B 0.9800 .
C55 H55C 0.9800 .
C56 H56A 0.9800 .
C56 H56B 0.9800 .
C56 H56C 0.9800 .
C57 C60 1.520(11) .
C57 C58 1.522(11) .
C57 C59 1.538(10) .
C58 H58A 0.9800 .
C58 H58B 0.9800 .
C58 H58C 0.9800 .
C59 H59A 0.9800 .
C59 H59B 0.9800 .
C59 H59C 0.9800 .
C60 H60A 0.9800 .
C60 H60B 0.9800 .
C60 H60C 0.9800 .
O1 C61 1.195(10) .
C61 C62 1.445(15) .
C61 C63 1.503(12) .
C62 H62A 0.9800 .
C62 H62B 0.9800 .
C62 H62C 0.9800 .
C63 H63A 0.9800 .
C63 H63B 0.9800 .
C63 H63C 0.9800 .
O2 C67 1.107(18) .
O2 C64 1.39(2) .
C64 C67 0.78(2) .
C64 C65 1.28(3) .
C64 C66 1.56(3) .
C65 H65A 0.9800 .
C65 H65B 0.9800 .
C65 H65C 0.9800 .
C66 H66A 0.9800 .
C66 H66B 0.9800 .
C66 H66C 0.9800 .
C67 C68 1.48(4) .
C67 C69 1.55(3) .
C68 H68A 0.9800 .
C68 H68B 0.9800 .
C68 H68C 0.9800 .
C69 H69A 0.9800 .
C69 H69B 0.9800 .
C69 H69C 0.9800 .
O3 C71 1.11(6) 2_675
O3 C71 1.11(6) .
O3 C72 1.57(6) 2_675
O3 C72 1.57(6) .
C70 H70A 0.9543 .
C70 H70B 0.9564 .
C70 H70C 0.9558 .
C70 H70D 0.9549 .
C70 H70E 0.9570 .
C70 H70F 0.9571 .
C71 H70C 0.8824 .
C71 H71A 0.9669 .
C71 H71B 0.9654 .
C72 H70D 1.0362 .
C72 H72A 0.9668 .
C72 H72B 0.9643 .
